data_7154845
loop_
_publ_author_name
'Yao, Lan'
'Liu, Li-Juan'
'Xu, Zhong-Yuan'
'Nie, Shao-Zhen'
'Xiao, Xiao-Qing'
'Zhao, Chang-Qiu'

_publ_section_title
;
 Variable mechanism of nucleophilic substitution of P-stereogenic
 phosphoryl chloride with alkynyl metallic reagents.
;
_journal_issue 5
_journal_name_full 'Organic &amp; biomolecular chemistry'
_journal_page_first 1702
_journal_page_last 1706
_journal_paper_doi 10.1039/c5ob01871d
_journal_volume 14
_journal_year 2016
_chemical_absolute_configuration Sp
_chemical_formula_sum 'C31 H37 O2 P S'
_chemical_formula_weight 504.64
_chemical_name_systematic
;
?
;
_space_group_IT_number 4
_symmetry_cell_setting monoclinic
_symmetry_space_group_name_Hall 'P 2yb'
_symmetry_space_group_name_H-M 'P 1 21 1'
_atom_sites_solution_hydrogens geom
_atom_sites_solution_primary direct
_atom_sites_solution_secondary difmap
_audit_creation_method SHELXL-97
_audit_update_record
;
2012-04-26 deposited with the CCDC.
2015-12-02 downloaded from the CCDC.
;
_cell_angle_alpha 90.00
_cell_angle_beta 92.4450(10)
_cell_angle_gamma 90.00
_cell_formula_units_Z 2
_cell_length_a 5.8682(4)
_cell_length_b 15.5218(14)
_cell_length_c 14.1795(13)
_cell_measurement_reflns_used 1076
_cell_measurement_temperature 298(2)
_cell_measurement_theta_max 22.5585
_cell_measurement_theta_min 2.579
_cell_volume 1290.36(19)
_computing_cell_refinement 'Bruker SMART'
_computing_data_collection 'Bruker SMART'
_computing_data_reduction 'Bruker SAINT'
_computing_molecular_graphics 'Bruker SHELXTL'
_computing_publication_material 'Bruker SHELXTL'
_computing_structure_refinement 'SHELXL-97 (Sheldrick, 1997)'
_computing_structure_solution 'SHELXS-97 (Sheldrick, 1990)'
_diffrn_ambient_temperature 298(2)
_diffrn_measured_fraction_theta_full 0.992
_diffrn_measured_fraction_theta_max 0.992
_diffrn_measurement_device_type 'CCD area detector'
_diffrn_measurement_method 'phi and omega scans'
_diffrn_radiation_monochromator graphite
_diffrn_radiation_source 'fine-focus sealed tube'
_diffrn_radiation_type MoK\a
_diffrn_radiation_wavelength 0.71073
_diffrn_reflns_av_R_equivalents 0.1917
_diffrn_reflns_av_sigmaI/netI 0.2810
_diffrn_reflns_limit_h_max 6
_diffrn_reflns_limit_h_min -6
_diffrn_reflns_limit_k_max 18
_diffrn_reflns_limit_k_min -16
_diffrn_reflns_limit_l_max 16
_diffrn_reflns_limit_l_min -16
_diffrn_reflns_number 6407
_diffrn_reflns_theta_full 25.01
_diffrn_reflns_theta_max 25.01
_diffrn_reflns_theta_min 2.62
_exptl_absorpt_coefficient_mu 0.215
_exptl_absorpt_correction_T_max 0.9747
_exptl_absorpt_correction_T_min 0.9305
_exptl_absorpt_correction_type multi-scan
_exptl_absorpt_process_details sadabs
_exptl_crystal_colour colorless
_exptl_crystal_density_diffrn 1.299
_exptl_crystal_density_method 'not measured'
_exptl_crystal_description block
_exptl_crystal_F_000 540
_exptl_crystal_size_max 0.34
_exptl_crystal_size_mid 0.15
_exptl_crystal_size_min 0.12
_refine_diff_density_max 0.582
_refine_diff_density_min -0.462
_refine_diff_density_rms 0.126
_refine_ls_abs_structure_details 'Flack H D (1983), Acta Cryst. A39, 876-881'
_refine_ls_abs_structure_Flack -0.2(3)
_refine_ls_extinction_coef 0.104(15)
_refine_ls_extinction_expression Fc^*^=kFc[1+0.001xFc^2^\l^3^/sin(2\q)]^-1/4^
_refine_ls_extinction_method SHELXL
_refine_ls_goodness_of_fit_ref 0.919
_refine_ls_hydrogen_treatment constr
_refine_ls_matrix_type full
_refine_ls_number_parameters 321
_refine_ls_number_reflns 3628
_refine_ls_number_restraints 211
_refine_ls_restrained_S_all 0.907
_refine_ls_R_factor_all 0.2086
_refine_ls_R_factor_gt 0.1142
_refine_ls_shift/su_max 0.001
_refine_ls_shift/su_mean 0.000
_refine_ls_structure_factor_coef Fsqd
_refine_ls_weighting_details 'calc w=1/[\s^2^(Fo^2^)+(0.1459P)^2^+0.0000P] where P=(Fo^2^+2Fc^2^)/3'
_refine_ls_weighting_scheme calc
_refine_ls_wR_factor_gt 0.2511
_refine_ls_wR_factor_ref 0.3049
_reflns_number_gt 1499
_reflns_number_total 3628
_reflns_threshold_expression >2sigma(I)
_cod_data_source_file c5ob01871d2.cif
_cod_data_source_block 111230d
_cod_depositor_comments
;
The following automatic conversions were performed:

'_symmetry_cell_setting' value 'Monoclinic' changed to 'monoclinic'
according to
/usr/data/users/saulius/crontab/automatic-downloads/rss-feeds/RSC/lib/dictionaries/cif_core.dic
dictionary named 'cif_core.dic' version 2.4.2 from 2011-04-26.

Automatic conversion script
Id: cif_fix_values 4268 2015-11-12 08:31:59Z antanas 

 Adding full bibliography for 7154845.cif.
;
_cod_original_sg_symbol_H-M p21
_cod_database_code 7154845

loop_
_symmetry_equiv_pos_as_xyz
'x, y, z'
'-x, y+1/2, -z'

loop_
_atom_site_label
_atom_site_type_symbol
_atom_site_fract_x
_atom_site_fract_y
_atom_site_fract_z
_atom_site_U_iso_or_equiv
_atom_site_adp_type
_atom_site_occupancy
_atom_site_symmetry_multiplicity
_atom_site_calc_flag
_atom_site_refinement_flags
S1 S 0.3845(6) 0.5761(2) 0.0971(3) 0.0558(12) Uani 1 1 d .
P1 P 0.4800(6) 0.6997(2) 0.2644(3) 0.0437(10) Uani 1 1 d .
O1 O 0.4476(14) 0.7360(5) 0.3651(6) 0.041(2) Uani 1 1 d U
O2 O 0.7111(14) 0.6768(7) 0.2431(6) 0.059(3) Uani 1 1 d .
C18 C -0.143(2) 0.6399(8) -0.1273(10) 0.045(3) Uani 1 1 d U
C20 C 0.215(2) 0.5777(10) -0.0764(9) 0.055(4) Uani 1 1 d U
H20 H 0.3469 0.5484 -0.0913 0.066 Uiso 1 1 calc R
C9 C 0.070(2) 0.4929(8) 0.2008(10) 0.045(3) Uani 1 1 d U
C16 C -0.021(3) 0.6354(9) 0.0335(11) 0.055(4) Uani 1 1 d U
H16 H -0.0525 0.6489 0.0955 0.066 Uiso 1 1 calc R
C8 C 0.237(2) 0.5638(8) 0.1968(8) 0.037(3) Uani 1 1 d U
C23 C 0.772(2) 0.7129(10) 0.4699(10) 0.055(4) Uani 1 1 d U
H23A H 0.6702 0.6892 0.5151 0.066 Uiso 1 1 calc R
H23B H 0.8223 0.6661 0.4304 0.066 Uiso 1 1 calc R
C25 C 0.895(3) 0.8232(12) 0.5796(13) 0.085(5) Uani 1 1 d U
H25A H 1.0268 0.8489 0.6120 0.102 Uiso 1 1 calc R
H25B H 0.7926 0.8025 0.6266 0.102 Uiso 1 1 calc R
C4 C 0.208(3) 0.9069(11) 0.0768(12) 0.067(4) Uani 1 1 d U
H4 H 0.1537 0.9488 0.0347 0.080 Uiso 1 1 calc R
C14 C -0.116(2) 0.5016(9) 0.2542(11) 0.054(3) Uani 1 1 d U
H14 H -0.1349 0.5520 0.2885 0.065 Uiso 1 1 calc R
C6 C 0.158(2) 0.8097(8) 0.2007(11) 0.054(4) Uani 1 1 d U
H6 H 0.0655 0.7865 0.2460 0.065 Uiso 1 1 calc R
C22 C 0.645(2) 0.7786(9) 0.4090(10) 0.048(3) Uani 1 1 d U
H22 H 0.7447 0.7990 0.3598 0.057 Uiso 1 1 calc R
C12 C -0.240(3) 0.3670(13) 0.2058(14) 0.085(5) Uani 1 1 d U
H12 H -0.3469 0.3230 0.2081 0.102 Uiso 1 1 calc R
C5 C 0.076(3) 0.8792(9) 0.1459(11) 0.062(4) Uani 1 1 d U
H5 H -0.0634 0.9050 0.1569 0.075 Uiso 1 1 calc R
C26 C 0.771(3) 0.8914(11) 0.5152(12) 0.075(4) Uani 1 1 d U
H26A H 0.7234 0.9394 0.5534 0.090 Uiso 1 1 calc R
H26B H 0.8758 0.9131 0.4698 0.090 Uiso 1 1 calc R
C15 C 0.171(2) 0.5966(8) 0.0142(9) 0.043(3) Uani 1 1 d U
C1 C 0.3668(19) 0.7755(7) 0.1894(9) 0.037(3) Uani 1 1 d U
C17 C -0.175(3) 0.6559(8) -0.0396(10) 0.053(3) Uani 1 1 d U
H17 H -0.3104 0.6828 -0.0246 0.063 Uiso 1 1 calc R
C2 C 0.503(2) 0.8072(9) 0.1195(11) 0.055(4) Uani 1 1 d U
H2 H 0.6446 0.7837 0.1084 0.066 Uiso 1 1 calc R
C11 C -0.064(3) 0.3550(10) 0.1506(12) 0.075(4) Uani 1 1 d U
H11 H -0.0518 0.3055 0.1142 0.090 Uiso 1 1 calc R
C27 C 0.568(3) 0.8530(9) 0.4644(11) 0.059(4) Uani 1 1 d U
H27 H 0.4650 0.8315 0.5116 0.071 Uiso 1 1 calc R
C3 C 0.416(3) 0.8744(10) 0.0685(11) 0.060(4) Uani 1 1 d U
H3 H 0.5092 0.8997 0.0247 0.073 Uiso 1 1 calc R
C19 C 0.062(3) 0.6023(10) -0.1443(11) 0.059(4) Uani 1 1 d U
H19 H 0.0980 0.5933 -0.2068 0.071 Uiso 1 1 calc R
C24 C 0.967(3) 0.7501(11) 0.5195(11) 0.068(4) Uani 1 1 d U
H24 H 1.0663 0.7740 0.4720 0.081 Uiso 1 1 calc R
C13 C -0.275(3) 0.4370(11) 0.2581(12) 0.068(4) Uani 1 1 d U
H13 H -0.4014 0.4417 0.2952 0.082 Uiso 1 1 calc R
C10 C 0.103(3) 0.4216(10) 0.1500(10) 0.062(4) Uani 1 1 d U
H10 H 0.2329 0.4156 0.1152 0.075 Uiso 1 1 calc R
C31 C 1.099(3) 0.6854(14) 0.5722(11) 0.091(6) Uani 1 1 d U
H31A H 1.0009 0.6550 0.6132 0.136 Uiso 1 1 calc R
H31B H 1.2189 0.7130 0.6091 0.136 Uiso 1 1 calc R
H31C H 1.1636 0.6456 0.5290 0.136 Uiso 1 1 calc R
C7 C 0.300(2) 0.6127(7) 0.2694(9) 0.039(3) Uani 1 1 d U
H7 H 0.2422 0.5991 0.3276 0.047 Uiso 1 1 calc R
C21 C -0.293(3) 0.6679(11) -0.2045(9) 0.065(4) Uani 1 1 d U
H21A H -0.3550 0.7233 -0.1900 0.097 Uiso 1 1 calc R
H21B H -0.4146 0.6271 -0.2138 0.097 Uiso 1 1 calc R
H21C H -0.2089 0.6719 -0.2610 0.097 Uiso 1 1 calc R
C29 C 0.343(3) 0.9856(12) 0.4632(13) 0.085(5) Uani 1 1 d U
H29A H 0.4619 1.0252 0.4823 0.128 Uiso 1 1 calc R
H29B H 0.2819 0.9596 0.5181 0.128 Uiso 1 1 calc R
H29C H 0.2242 1.0159 0.4285 0.128 Uiso 1 1 calc R
C28 C 0.438(3) 0.9177(9) 0.4027(11) 0.065(4) Uani 1 1 d U
H28 H 0.3088 0.8874 0.3716 0.078 Uiso 1 1 calc R
C30 C 0.575(3) 0.9538(10) 0.3292(13) 0.085(6) Uani 1 1 d U
H30A H 0.4868 0.9961 0.2941 0.127 Uiso 1 1 calc R
H30B H 0.6191 0.9087 0.2875 0.127 Uiso 1 1 calc R
H30C H 0.7084 0.9805 0.3574 0.127 Uiso 1 1 calc R

loop_
_atom_site_aniso_label
_atom_site_aniso_U_11
_atom_site_aniso_U_22
_atom_site_aniso_U_33
_atom_site_aniso_U_23
_atom_site_aniso_U_13
_atom_site_aniso_U_12
S1 0.050(2) 0.050(2) 0.068(3) -0.005(2) 0.0116(18) -0.001(2)
P1 0.043(2) 0.0256(19) 0.064(2) -0.0044(18) 0.0093(17) -0.0011(17)
O1 0.047(5) 0.027(5) 0.050(5) -0.016(4) 0.013(4) -0.016(4)
O2 0.026(5) 0.072(8) 0.081(7) -0.022(5) 0.016(5) 0.008(5)
C18 0.055(8) 0.026(7) 0.055(8) 0.011(6) 0.001(7) -0.014(6)
C20 0.060(8) 0.057(9) 0.049(8) 0.001(7) 0.010(6) 0.010(8)
C9 0.044(7) 0.016(6) 0.074(8) -0.009(6) -0.006(6) -0.010(5)
C16 0.066(9) 0.034(7) 0.066(9) 0.003(7) 0.017(7) 0.002(7)
C8 0.042(7) 0.016(6) 0.055(7) 0.003(6) 0.010(5) -0.009(5)
C23 0.049(8) 0.055(9) 0.061(8) 0.006(7) 0.002(6) -0.001(7)
C25 0.092(11) 0.061(10) 0.100(11) -0.010(8) -0.026(9) 0.005(9)
C4 0.063(9) 0.056(9) 0.079(10) 0.013(8) -0.021(8) 0.009(8)
C14 0.051(8) 0.027(7) 0.087(9) 0.005(7) 0.022(7) 0.001(6)
C6 0.045(7) 0.029(7) 0.088(9) 0.014(6) 0.009(7) -0.012(6)
C22 0.046(7) 0.035(6) 0.060(7) -0.003(6) -0.018(6) -0.008(6)
C12 0.075(10) 0.066(10) 0.113(12) 0.021(9) -0.015(9) -0.013(9)
C5 0.051(8) 0.041(8) 0.095(10) 0.029(7) -0.005(8) 0.016(7)
C26 0.081(10) 0.046(9) 0.097(10) -0.018(8) -0.014(8) -0.001(8)
C15 0.044(7) 0.035(7) 0.050(7) 0.002(6) 0.002(6) 0.008(6)
C1 0.020(6) 0.015(6) 0.075(8) 0.011(6) 0.003(6) 0.007(5)
C17 0.066(8) 0.024(7) 0.067(9) 0.009(7) 0.005(7) -0.001(6)
C2 0.040(8) 0.043(8) 0.084(9) 0.012(7) 0.013(7) -0.004(6)
C11 0.100(11) 0.033(8) 0.093(11) -0.016(8) 0.011(9) -0.021(8)
C27 0.060(8) 0.036(7) 0.079(8) -0.013(6) -0.017(7) -0.003(6)
C3 0.056(9) 0.051(9) 0.074(9) 0.000(7) 0.002(7) 0.000(7)
C19 0.066(9) 0.048(8) 0.063(8) 0.009(7) 0.013(7) -0.007(7)
C24 0.054(9) 0.071(10) 0.076(9) 0.008(8) -0.021(7) 0.000(8)
C13 0.061(9) 0.051(9) 0.093(10) 0.015(8) 0.012(8) -0.008(8)
C10 0.077(7) 0.039(6) 0.071(7) -0.025(6) 0.002(6) -0.011(6)
C31 0.069(12) 0.112(16) 0.090(12) 0.030(11) -0.008(10) -0.012(12)
C7 0.051(6) 0.013(5) 0.053(6) -0.004(5) -0.009(5) -0.011(5)
C21 0.078(11) 0.061(11) 0.054(9) 0.012(8) -0.014(8) -0.010(8)
C29 0.087(9) 0.065(8) 0.104(9) -0.028(7) 0.010(7) 0.006(7)
C28 0.075(10) 0.028(7) 0.093(11) 0.001(7) 0.002(8) 0.011(7)
C30 0.107(14) 0.034(9) 0.116(14) -0.003(9) 0.027(11) -0.012(10)

loop_
_atom_type_symbol
_atom_type_description
_atom_type_scat_dispersion_real
_atom_type_scat_dispersion_imag
_atom_type_scat_source
C C 0.0033 0.0016 'International Tables Vol C Tables 4.2.6.8 and 6.1.1.4'
H H 0.0000 0.0000 'International Tables Vol C Tables 4.2.6.8 and 6.1.1.4'
S S 0.1246 0.1234 'International Tables Vol C Tables 4.2.6.8 and 6.1.1.4'
O O 0.0106 0.0060 'International Tables Vol C Tables 4.2.6.8 and 6.1.1.4'
P P 0.1023 0.0942 'International Tables Vol C Tables 4.2.6.8 and 6.1.1.4'

loop_
_geom_angle_atom_site_label_1
_geom_angle_atom_site_label_2
_geom_angle_atom_site_label_3
_geom_angle
C8 S1 C15 102.1(6)
O2 P1 O1 115.7(5)
O2 P1 C1 112.6(6)
O1 P1 C1 105.3(6)
O2 P1 C7 113.5(6)
O1 P1 C7 98.5(6)
C1 P1 C7 110.2(6)
C22 O1 P1 115.6(8)
C17 C18 C19 114.8(14)
C17 C18 C21 124.2(15)
C19 C18 C21 120.6(14)
C19 C20 C15 118.1(14)
C19 C20 H20 120.9
C15 C20 H20 120.9
C10 C9 C14 121.4(13)
C10 C9 C8 118.8(13)
C14 C9 C8 119.8(12)
C15 C16 C17 119.2(14)
C15 C16 H16 120.4
C17 C16 H16 120.4
C7 C8 C9 124.2(11)
C7 C8 S1 116.8(10)
C9 C8 S1 118.6(9)
C24 C23 C22 111.8(13)
C24 C23 H23A 109.3
C22 C23 H23A 109.3
C24 C23 H23B 109.3
C22 C23 H23B 109.3
H23A C23 H23B 107.9
C24 C25 C26 108.6(15)
C24 C25 H25A 110.0
C26 C25 H25A 110.0
C24 C25 H25B 110.0
C26 C25 H25B 110.0
H25A C25 H25B 108.3
C3 C4 C5 120.1(15)
C3 C4 H4 119.9
C5 C4 H4 119.9
C9 C14 C13 120.8(15)
C9 C14 H14 119.6
C13 C14 H14 119.6
C1 C6 C5 121.8(14)
C1 C6 H6 119.1
C5 C6 H6 119.1
O1 C22 C27 109.0(11)
O1 C22 C23 107.6(11)
C27 C22 C23 112.3(12)
O1 C22 H22 109.3
C27 C22 H22 109.3
C23 C22 H22 109.3
C11 C12 C13 125.5(19)
C11 C12 H12 117.2
C13 C12 H12 117.2
C4 C5 C6 117.1(15)
C4 C5 H5 121.4
C6 C5 H5 121.4
C27 C26 C25 110.8(14)
C27 C26 H26A 109.5
C25 C26 H26A 109.5
C27 C26 H26B 109.5
C25 C26 H26B 109.5
H26A C26 H26B 108.1
C16 C15 C20 119.7(13)
C16 C15 S1 123.3(11)
C20 C15 S1 116.7(11)
C6 C1 C2 119.8(12)
C6 C1 P1 121.9(10)
C2 C1 P1 118.1(9)
C18 C17 C16 124.0(15)
C18 C17 H17 118.0
C16 C17 H17 118.0
C3 C2 C1 116.2(14)
C3 C2 H2 121.9
C1 C2 H2 121.9
C12 C11 C10 116.9(16)
C12 C11 H11 121.6
C10 C11 H11 121.6
C22 C27 C26 108.1(13)
C22 C27 C28 111.7(13)
C26 C27 C28 112.8(13)
C22 C27 H27 108.0
C26 C27 H27 108.0
C28 C27 H27 108.0
C4 C3 C2 124.6(16)
C4 C3 H3 117.7
C2 C3 H3 117.7
C20 C19 C18 124.1(15)
C20 C19 H19 118.0
C18 C19 H19 118.0
C23 C24 C31 111.6(15)
C23 C24 C25 110.1(14)
C31 C24 C25 113.0(15)
C23 C24 H24 107.3
C31 C24 H24 107.3
C25 C24 H24 107.3
C12 C13 C14 116.7(17)
C12 C13 H13 121.6
C14 C13 H13 121.6
C9 C10 C11 118.6(15)
C9 C10 H10 120.7
C11 C10 H10 120.7
C24 C31 H31A 109.5
C24 C31 H31B 109.5
H31A C31 H31B 109.5
C24 C31 H31C 109.5
H31A C31 H31C 109.5
H31B C31 H31C 109.5
C8 C7 P1 124.9(11)
C8 C7 H7 117.6
P1 C7 H7 117.6
C18 C21 H21A 109.5
C18 C21 H21B 109.5
H21A C21 H21B 109.5
C18 C21 H21C 109.5
H21A C21 H21C 109.5
H21B C21 H21C 109.5
C28 C29 H29A 109.5
C28 C29 H29B 109.5
H29A C29 H29B 109.5
C28 C29 H29C 109.5
H29A C29 H29C 109.5
H29B C29 H29C 109.5
C30 C28 C29 112.0(14)
C30 C28 C27 112.8(15)
C29 C28 C27 109.2(14)
C30 C28 H28 107.6
C29 C28 H28 107.6
C27 C28 H28 107.6
C28 C30 H30A 109.5
C28 C30 H30B 109.5
H30A C30 H30B 109.5
C28 C30 H30C 109.5
H30A C30 H30C 109.5
H30B C30 H30C 109.5

loop_
_geom_bond_atom_site_label_1
_geom_bond_atom_site_label_2
_geom_bond_distance
S1 C8 1.698(12)
S1 C15 1.711(13)
P1 O2 1.447(9)
P1 O1 1.553(8)
P1 C1 1.702(12)
P1 C7 1.718(12)
O1 C22 1.453(14)
C18 C17 1.291(18)
C18 C19 1.366(19)
C18 C21 1.442(18)
C20 C19 1.343(19)
C20 C15 1.353(16)
C20 H20 0.9300
C9 C10 1.339(18)
C9 C14 1.358(18)
C9 C8 1.478(15)
C16 C15 1.317(17)
C16 C17 1.383(19)
C16 H16 0.9300
C8 C7 1.318(16)
C23 C24 1.438(19)
C23 C22 1.511(18)
C23 H23A 0.9700
C23 H23B 0.9700
C25 C24 1.49(2)
C25 C26 1.56(2)
C25 H25A 0.9700
C25 H25B 0.9700
C4 C3 1.33(2)
C4 C5 1.35(2)
C4 H4 0.9300
C14 C13 1.38(2)
C14 H14 0.9300
C6 C1 1.353(18)
C6 C5 1.401(18)
C6 H6 0.9300
C22 C27 1.479(19)
C22 H22 0.9800
C12 C11 1.33(2)
C12 C13 1.34(2)
C12 H12 0.9300
C5 H5 0.9300
C26 C27 1.49(2)
C26 H26A 0.9700
C26 H26B 0.9700
C1 C2 1.388(17)
C17 H17 0.9300
C2 C3 1.355(19)
C2 H2 0.9300
C11 C10 1.43(2)
C11 H11 0.9300
C27 C28 1.52(2)
C27 H27 0.9800
C3 H3 0.9300
C19 H19 0.9300
C24 C31 1.45(2)
C24 H24 0.9800
C13 H13 0.9300
C10 H10 0.9300
C31 H31A 0.9600
C31 H31B 0.9600
C31 H31C 0.9600
C7 H7 0.9300
C21 H21A 0.9600
C21 H21B 0.9600
C21 H21C 0.9600
C29 C28 1.48(2)
C29 H29A 0.9600
C29 H29B 0.9600
C29 H29C 0.9600
C28 C30 1.46(2)
C28 H28 0.9800
C30 H30A 0.9600
C30 H30B 0.9600
C30 H30C 0.9600

loop_
_geom_hbond_atom_site_label_D
_geom_hbond_atom_site_label_H
_geom_hbond_atom_site_label_A
_geom_hbond_distance_DH
_geom_hbond_distance_HA
_geom_hbond_distance_DA
_geom_hbond_angle_DHA
_geom_hbond_site_symmetry_A
C14 H14 O2 0.93 2.22 2.904(17) 129.6 1_455
C16 H16 O2 0.93 2.60 3.481(17) 159.2 1_455

loop_
_geom_torsion_atom_site_label_1
_geom_torsion_atom_site_label_2
_geom_torsion_atom_site_label_3
_geom_torsion_atom_site_label_4
_geom_torsion
O2 P1 O1 C22 26.9(10)
C1 P1 O1 C22 -98.1(9)
C7 P1 O1 C22 148.2(9)
C10 C9 C8 C7 -143.5(15)
C14 C9 C8 C7 37.5(19)
C10 C9 C8 S1 28.6(17)
C14 C9 C8 S1 -150.4(12)
C15 S1 C8 C7 -125.5(11)
C15 S1 C8 C9 61.9(11)
C10 C9 C14 C13 0(2)
C8 C9 C14 C13 179.2(13)
P1 O1 C22 C27 143.2(10)
P1 O1 C22 C23 -94.9(12)
C24 C23 C22 O1 -177.7(12)
C24 C23 C22 C27 -57.8(18)
C3 C4 C5 C6 -7(2)
C1 C6 C5 C4 5(2)
C24 C25 C26 C27 59(2)
C17 C16 C15 C20 0(2)
C17 C16 C15 S1 174.4(11)
C19 C20 C15 C16 2(2)
C19 C20 C15 S1 -172.2(12)
C8 S1 C15 C16 30.1(14)
C8 S1 C15 C20 -155.6(11)
C5 C6 C1 C2 -3(2)
C5 C6 C1 P1 172.3(12)
O2 P1 C1 C6 -175.9(11)
O1 P1 C1 C6 -49.0(12)
C7 P1 C1 C6 56.3(13)
O2 P1 C1 C2 -1.0(13)
O1 P1 C1 C2 126.0(11)
C7 P1 C1 C2 -128.7(11)
C19 C18 C17 C16 -2(2)
C21 C18 C17 C16 -174.2(14)
C15 C16 C17 C18 -1(2)
C6 C1 C2 C3 3(2)
P1 C1 C2 C3 -172.5(11)
C13 C12 C11 C10 2(3)
O1 C22 C27 C26 175.3(12)
C23 C22 C27 C26 56.2(17)
O1 C22 C27 C28 -60.0(16)
C23 C22 C27 C28 -179.1(12)
C25 C26 C27 C22 -57.6(19)
C25 C26 C27 C28 178.4(15)
C5 C4 C3 C2 7(3)
C1 C2 C3 C4 -5(2)
C15 C20 C19 C18 -5(2)
C17 C18 C19 C20 4(2)
C21 C18 C19 C20 177.3(14)
C22 C23 C24 C31 -175.6(14)
C22 C23 C24 C25 58.1(18)
C26 C25 C24 C23 -58.5(19)
C26 C25 C24 C31 176.0(15)
C11 C12 C13 C14 0(3)
C9 C14 C13 C12 -1(2)
C14 C9 C10 C11 2(2)
C8 C9 C10 C11 -177.1(13)
C12 C11 C10 C9 -3(2)
C9 C8 C7 P1 -175.5(10)
S1 C8 C7 P1 12.3(16)
O2 P1 C7 C8 -66.4(13)
O1 P1 C7 C8 170.7(11)
C1 P1 C7 C8 60.9(13)
C22 C27 C28 C30 -61.1(18)
C26 C27 C28 C30 61.0(19)
C22 C27 C28 C29 173.8(14)
C26 C27 C28 C29 -64.1(19)
